data_1515742
loop_
_publ_author_name
'Atkinson, Manza B. J.'
'Sokolov, Anatoliy N.'
'Bu\<car, Dejan-Kre\<simir'
'Mariappan, S. V. Santhana'
'Mwangi, Martin T.'
'Tiedman, Michael C.'
'MacGillivray, Leonard R.'

_publ_section_title
;
 Applications of hydrogen-bond-acceptor templates to direct 'in-phase'
 reactivity of a diene diacid in the solid state.
;
_journal_issue 9
_journal_name_full
'Photochemical &amp; photobiological sciences : Official journal of the European Photochemistry Association and the European Society for Photobiology'
_journal_page_first 1384
_journal_page_last 1386
_journal_paper_doi 10.1039/c1pp05077j
_journal_volume 10
_journal_year 2011
_chemical_formula_moiety 'C16 H20 O8, 2(C20 H14 N2)'
_chemical_formula_sum 'C56 H48 N4 O8'
_chemical_formula_weight 904.98
_chemical_name_systematic
;
?
;
_space_group_IT_number 15
_symmetry_cell_setting monoclinic
_symmetry_space_group_name_Hall '-C 2yc'
_symmetry_space_group_name_H-M 'C 1 2/c 1'
_atom_sites_solution_hydrogens geom
_atom_sites_solution_primary direct
_atom_sites_solution_secondary difmap
_audit_creation_date 2009-11-17T15:10:37-00:00
_audit_creation_method 'WinGX routine CIF_UPDATE'
_cell_angle_alpha 90
_cell_angle_beta 93.685(5)
_cell_angle_gamma 90
_cell_formula_units_Z 8
_cell_length_a 31.686(4)
_cell_length_b 9.6115(11)
_cell_length_c 29.601(3)
_cell_measurement_reflns_used 19394
_cell_measurement_temperature 150(2)
_cell_measurement_theta_max 27.88
_cell_measurement_theta_min 1.00
_cell_volume 8996.3(18)
_computing_cell_refinement 'HKL Scalepack (Otwinowski & Minor, 1997)'
_computing_data_collection 'Collect (Nonius BV, 1997-2000)'
_computing_data_reduction 'HKL Denzo, Scalepack (Otwinowski & Minor, 1997)'
_computing_molecular_graphics 'SHELXTL v6.1 (Sheldrick, 1997)'
_computing_publication_material 'SHELXTL v6.1 (Sheldrick, 1997)'
_computing_structure_refinement 'SHELXTL v6.1 (Sheldrick, 1997)'
_computing_structure_solution 'SHELXTL v6.1 (Sheldrick, 1997)'
_diffrn_ambient_temperature 150(2)
_diffrn_detector_area_resol_mean 9
_diffrn_measured_fraction_theta_full 0.998
_diffrn_measured_fraction_theta_max 0.998
_diffrn_measurement_device_type KappaCCD
_diffrn_measurement_method 'CCD phi and omega scans'
_diffrn_radiation_monochromator graphite
_diffrn_radiation_type MoK\a
_diffrn_radiation_wavelength 0.71073
_diffrn_reflns_av_R_equivalents 0.0601
_diffrn_reflns_av_unetI/netI 0.0509
_diffrn_reflns_limit_h_max 35
_diffrn_reflns_limit_h_min -37
_diffrn_reflns_limit_k_max 11
_diffrn_reflns_limit_k_min -11
_diffrn_reflns_limit_l_max 35
_diffrn_reflns_limit_l_min -34
_diffrn_reflns_number 27238
_diffrn_reflns_theta_full 25
_diffrn_reflns_theta_max 25
_diffrn_reflns_theta_min 1.29
_exptl_absorpt_coefficient_mu 0.09
_exptl_absorpt_correction_T_max 0.995
_exptl_absorpt_correction_T_min 0.977
_exptl_absorpt_correction_type multi-scan
_exptl_absorpt_process_details 'HKL Scalepack (Otwinowski & Minor, 1997)'
_exptl_crystal_colour colorless
_exptl_crystal_density_diffrn 1.336
_exptl_crystal_density_method 'not measured'
_exptl_crystal_description plate
_exptl_crystal_F_000 3808
_exptl_crystal_size_max 0.28
_exptl_crystal_size_mid 0.22
_exptl_crystal_size_min 0.06
_refine_diff_density_max 0.577
_refine_diff_density_min -0.452
_refine_diff_density_rms 0.052
_refine_ls_extinction_method none
_refine_ls_goodness_of_fit_ref 1.07
_refine_ls_hydrogen_treatment constr
_refine_ls_matrix_type full
_refine_ls_number_parameters 621
_refine_ls_number_reflns 7918
_refine_ls_number_restraints 0
_refine_ls_restrained_S_all 1.07
_refine_ls_R_factor_all 0.0963
_refine_ls_R_factor_gt 0.0579
_refine_ls_shift/su_max 0
_refine_ls_shift/su_mean 0
_refine_ls_structure_factor_coef Fsqd
_refine_ls_weighting_details 'calc w=1/[\s^2^(Fo^2^)+(0.0897P)^2^+2.9560P] where P=(Fo^2^+2Fc^2^)/3'
_refine_ls_weighting_scheme calc
_refine_ls_wR_factor_gt 0.1483
_refine_ls_wR_factor_ref 0.1634
_reflns_number_gt 5330
_reflns_number_total 7918
_reflns_threshold_expression >2\s(I)
_cod_data_source_file c1pp05077j.txt
_cod_data_source_block 3
_cod_original_sg_symbol_H-M 'C 2/c'
_cod_database_code 1515742

loop_
_symmetry_equiv_pos_as_xyz
'x, y, z'
'-x, y, -z+1/2'
'x+1/2, y+1/2, z'
'-x+1/2, y+1/2, -z+1/2'
'-x, -y, -z'
'x, -y, z-1/2'
'-x+1/2, -y+1/2, -z'
'x+1/2, -y+1/2, z-1/2'

loop_
_atom_site_label
_atom_site_type_symbol
_atom_site_fract_x
_atom_site_fract_y
_atom_site_fract_z
_atom_site_U_iso_or_equiv
_atom_site_adp_type
_atom_site_occupancy
_atom_site_symmetry_multiplicity
_atom_site_calc_flag
_atom_site_refinement_flags
C1 C 0.16087(8) 0.7304(3) 0.41154(9) 0.0359(6) Uani 1 1 d .
C2 C 0.12392(8) 0.7991(3) 0.38520(9) 0.0359(6) Uani 1 1 d .
C3 C 0.11554(8) 0.9573(3) 0.39251(9) 0.0367(6) Uani 1 1 d .
C4 C 0.14625(8) 1.0479(3) 0.41823(9) 0.0384(7) Uani 1 1 d .
C6 C 0.09566(9) 1.2355(3) 0.43203(10) 0.0407(7) Uani 1 1 d .
C7 C 0.08486(8) 0.7127(3) 0.39528(10) 0.0466(7) Uani 1 1 d .
C8 C 0.17310(9) 1.2566(3) 0.46035(11) 0.0542(8) Uani 1 1 d .
C9 C 0.17565(8) 0.8132(2) 0.32419(8) 0.0279(6) Uani 1 1 d .
C10 C 0.12920(8) 0.8250(3) 0.33245(9) 0.0335(6) Uani 1 1 d .
C11 C 0.11418(8) 0.9787(3) 0.33826(9) 0.0338(6) Uani 1 1 d .
C12 C 0.13907(8) 1.0959(3) 0.32116(9) 0.0355(6) Uani 1 1 d .
C13 C 0.12597(8) 1.2200(3) 0.30511(9) 0.0347(6) Uani 1 1 d .
C14 C 0.08031(8) 1.2609(3) 0.30129(9) 0.0367(6) Uani 1 1 d .
C15 C 0.10101(8) 0.7418(3) 0.29851(9) 0.0394(7) Uani 1 1 d .
C16 C 0.15688(9) 1.3285(3) 0.29151(12) 0.0526(8) Uani 1 1 d .
C17 C 0.22383(9) 0.0985(3) 0.05193(10) 0.0405(7) Uani 1 1 d .
C18 C 0.18026(8) 0.0859(3) 0.04983(9) 0.0368(7) Uani 1 1 d .
C19 C 0.16157(8) -0.0111(3) 0.07742(8) 0.0292(6) Uani 1 1 d .
C20 C 0.18862(7) -0.0986(3) 0.10282(8) 0.0301(6) Uani 1 1 d .
C21 C 0.23181(8) -0.0805(3) 0.10241(9) 0.0351(6) Uani 1 1 d .
C22 C 0.11462(7) -0.0174(2) 0.07801(8) 0.0283(6) Uani 1 1 d .
C23 C 0.09102(7) -0.0059(2) 0.11776(8) 0.0261(6) Uani 1 1 d .
C24 C 0.10856(7) 0.0232(2) 0.16295(8) 0.0267(6) Uani 1 1 d .
C25 C 0.08233(8) 0.0249(3) 0.19863(9) 0.0320(6) Uani 1 1 d .
C26 C 0.03839(8) 0.0081(3) 0.19230(10) 0.0375(7) Uani 1 1 d .
C27 C 0.02079(8) -0.0119(3) 0.14967(10) 0.0365(7) Uani 1 1 d .
C28 C 0.04608(8) -0.0219(3) 0.11197(9) 0.0319(6) Uani 1 1 d .
C29 C 0.02627(8) -0.0440(3) 0.06851(10) 0.0389(7) Uani 1 1 d .
C30 C 0.04943(9) -0.0513(3) 0.03129(10) 0.0414(7) Uani 1 1 d .
C31 C 0.09328(8) -0.0382(3) 0.03618(9) 0.0368(6) Uani 1 1 d .
C32 C 0.15306(7) 0.0657(2) 0.17532(8) 0.0266(6) Uani 1 1 d .
C33 C 0.17736(8) -0.0045(3) 0.20930(8) 0.0312(6) Uani 1 1 d .
C34 C 0.21761(8) 0.0407(3) 0.22147(9) 0.0350(6) Uani 1 1 d .
C35 C 0.21189(7) 0.2199(3) 0.17054(9) 0.0318(6) Uani 1 1 d .
C36 C 0.17128(7) 0.1816(2) 0.15650(8) 0.0284(6) Uani 1 1 d .
C37 C 0.01567(9) 0.3373(3) 0.05208(11) 0.0499(8) Uani 1 1 d .
C38 C 0.05934(8) 0.3430(3) 0.05627(10) 0.0444(7) Uani 1 1 d .
C39 C 0.07905(7) 0.4689(3) 0.06613(8) 0.0288(6) Uani 1 1 d .
C40 C 0.05315(8) 0.5839(3) 0.06801(9) 0.0356(6) Uani 1 1 d .
C41 C 0.00979(8) 0.5685(3) 0.06245(9) 0.0394(7) Uani 1 1 d .
C42 C 0.12602(8) 0.4780(2) 0.07154(8) 0.0285(6) Uani 1 1 d .
C43 C 0.14977(7) 0.5229(2) 0.11198(8) 0.0247(5) Uani 1 1 d .
C44 C 0.13254(7) 0.5551(2) 0.15481(8) 0.0266(6) Uani 1 1 d .
C45 C 0.15853(8) 0.6070(3) 0.18955(9) 0.0320(6) Uani 1 1 d .
C46 C 0.20222(8) 0.6238(3) 0.18605(9) 0.0334(6) Uani 1 1 d .
C47 C 0.21981(8) 0.5862(2) 0.14747(9) 0.0314(6) Uani 1 1 d .
C48 C 0.19466(7) 0.5363(2) 0.10979(8) 0.0282(6) Uani 1 1 d .
C49 C 0.21423(8) 0.4983(3) 0.06980(9) 0.0352(6) Uani 1 1 d .
C5 C 0.13868(8) 1.1734(3) 0.43562(9) 0.0382(7) Uani 1 1 d .
C50 C 0.19096(8) 0.4517(3) 0.03283(9) 0.0385(7) Uani 1 1 d .
C51 C 0.14706(8) 0.4434(3) 0.03373(9) 0.0354(6) Uani 1 1 d .
C52 C 0.08791(7) 0.5286(2) 0.16585(8) 0.0268(6) Uani 1 1 d .
C53 C 0.07063(9) 0.3967(3) 0.16648(10) 0.0442(7) Uani 1 1 d .
C54 C 0.02999(9) 0.3779(3) 0.17881(11) 0.0509(8) Uani 1 1 d .
C55 C 0.02174(8) 0.6067(3) 0.19107(9) 0.0397(7) Uani 1 1 d .
C56 C 0.06208(8) 0.6355(3) 0.17936(9) 0.0363(6) Uani 1 1 d .
H1O H 0.1929 0.5808 0.4058 0.063 Uiso 1 1 calc R
H3O H 0.2092 0.7089 0.2925 0.055 Uiso 1 1 calc R
H3 H 0.0872 0.9707 0.4033 0.044 Uiso 1 1 calc R
H4 H 0.1737 1.0141 0.4228 0.046 Uiso 1 1 calc R
H5O H 0.0687 1.3888 0.4455 0.084 Uiso 1 1 calc R
H7A H 0.0885 0.6188 0.3852 0.07 Uiso 1 1 calc R
H7B H 0.0602 0.7522 0.3797 0.07 Uiso 1 1 calc R
H7C H 0.0814 0.713 0.4273 0.07 Uiso 1 1 calc R
H7O H 0.0502 1.415 0.3031 0.075 Uiso 1 1 calc R
H8A H 0.1989 1.2039 0.462 0.081 Uiso 1 1 calc R
H8B H 0.1651 1.277 0.4904 0.081 Uiso 1 1 calc R
H8C H 0.1773 1.342 0.4444 0.081 Uiso 1 1 calc R
H11 H 0.0847 0.9873 0.3264 0.041 Uiso 1 1 calc R
H12 H 0.1681 1.081 0.3216 0.043 Uiso 1 1 calc R
H15A H 0.104 0.7771 0.2686 0.059 Uiso 1 1 calc R
H15B H 0.0721 0.7502 0.3059 0.059 Uiso 1 1 calc R
H15C H 0.1092 0.6456 0.2998 0.059 Uiso 1 1 calc R
H16A H 0.1569 1.4051 0.3123 0.079 Uiso 1 1 calc R
H16B H 0.1488 1.3608 0.2615 0.079 Uiso 1 1 calc R
H16C H 0.1847 1.2888 0.292 0.079 Uiso 1 1 calc R
H17 H 0.2357 0.1657 0.034 0.049 Uiso 1 1 calc R
H18 H 0.1635 0.1416 0.0302 0.044 Uiso 1 1 calc R
H20 H 0.1777 -0.1693 0.1201 0.036 Uiso 1 1 calc R
H21 H 0.2493 -0.1403 0.1197 0.042 Uiso 1 1 calc R
H25 H 0.0943 0.0376 0.2279 0.038 Uiso 1 1 calc R
H26 H 0.0215 0.0107 0.2169 0.045 Uiso 1 1 calc R
H27 H -0.0084 -0.0193 0.1451 0.044 Uiso 1 1 calc R
H29 H -0.003 -0.0537 0.0652 0.047 Uiso 1 1 calc R
H30 H 0.036 -0.0651 0.0028 0.05 Uiso 1 1 calc R
H31 H 0.1087 -0.0435 0.0106 0.044 Uiso 1 1 calc R
H33 H 0.1663 -0.0813 0.2236 0.037 Uiso 1 1 calc R
H34 H 0.2334 -0.008 0.2438 0.042 Uiso 1 1 calc R
H35 H 0.2237 0.2969 0.1571 0.038 Uiso 1 1 calc R
H36 H 0.1561 0.2333 0.1344 0.034 Uiso 1 1 calc R
H37 H 0.0031 0.2513 0.0461 0.06 Uiso 1 1 calc R
H38 H 0.0753 0.2631 0.0525 0.053 Uiso 1 1 calc R
H40 H 0.0649 0.6717 0.073 0.043 Uiso 1 1 calc R
H41 H -0.0069 0.648 0.0633 0.047 Uiso 1 1 calc R
H45 H 0.1468 0.6321 0.2164 0.038 Uiso 1 1 calc R
H46 H 0.219 0.6605 0.2101 0.04 Uiso 1 1 calc R
H47 H 0.2489 0.5934 0.1457 0.038 Uiso 1 1 calc R
H49 H 0.2434 0.5053 0.069 0.042 Uiso 1 1 calc R
H50 H 0.2042 0.4255 0.007 0.046 Uiso 1 1 calc R
H51 H 0.1314 0.4134 0.0079 0.042 Uiso 1 1 calc R
H53 H 0.0866 0.3203 0.1585 0.053 Uiso 1 1 calc R
H54 H 0.0193 0.2879 0.1786 0.061 Uiso 1 1 calc R
H55 H 0.0051 0.6807 0.1996 0.048 Uiso 1 1 calc R
H56 H 0.0721 0.7265 0.1805 0.044 Uiso 1 1 calc R
N1 N 0.24979(7) 0.0194(2) 0.07828(8) 0.0386(6) Uani 1 1 d .
N2 N 0.23518(6) 0.1516(2) 0.20266(7) 0.0339(5) Uani 1 1 d .
N3 N -0.00949(7) 0.4465(2) 0.05599(8) 0.0389(6) Uani 1 1 d .
N4 N 0.00510(7) 0.4803(2) 0.19100(8) 0.0370(5) Uani 1 1 d .
O1 O 0.17323(6) 0.61686(19) 0.39071(6) 0.0420(5) Uani 1 1 d .
O2 O 0.17605(6) 0.7685(2) 0.44797(7) 0.0514(5) Uani 1 1 d .
O3 O 0.18413(5) 0.7304(2) 0.29023(6) 0.0367(5) Uani 1 1 d .
O4 O 0.20282(5) 0.87318(18) 0.34765(6) 0.0354(4) Uani 1 1 d .
O5 O 0.09309(6) 1.3603(2) 0.44939(8) 0.0561(6) Uani 1 1 d .
O6 O 0.06509(8) 1.1807(3) 0.41494(13) 0.1180(14) Uani 1 1 d .
O7 O 0.07545(6) 1.39637(19) 0.30330(8) 0.0501(6) Uani 1 1 d .
O8 O 0.05112(6) 1.1808(2) 0.29496(7) 0.0507(5) Uani 1 1 d .

loop_
_atom_site_aniso_label
_atom_site_aniso_U_11
_atom_site_aniso_U_22
_atom_site_aniso_U_33
_atom_site_aniso_U_23
_atom_site_aniso_U_13
_atom_site_aniso_U_12
C1 0.0349(16) 0.0371(16) 0.0370(16) 0.0009(13) 0.0119(13) -0.0013(12)
C2 0.0275(15) 0.0371(15) 0.0439(16) -0.0006(13) 0.0078(12) -0.0033(12)
C3 0.0260(14) 0.0354(15) 0.0490(17) -0.0038(13) 0.0057(12) 0.0020(12)
C4 0.0288(15) 0.0381(16) 0.0489(17) -0.0034(13) 0.0071(12) 0.0020(12)
C5 0.0335(16) 0.0384(16) 0.0431(16) -0.0011(13) 0.0070(12) -0.0023(13)
C6 0.0351(17) 0.0354(16) 0.0512(18) -0.0114(14) -0.0016(13) 0.0010(13)
C7 0.0370(17) 0.0435(17) 0.0606(19) 0.0004(15) 0.0119(14) -0.0048(14)
C8 0.0361(17) 0.0489(19) 0.078(2) -0.0147(17) 0.0034(15) -0.0026(14)
C9 0.0274(14) 0.0242(13) 0.0327(14) 0.0073(12) 0.0063(11) 0.0041(11)
C10 0.0254(14) 0.0312(15) 0.0441(16) -0.0004(12) 0.0043(12) -0.0013(11)
C11 0.0232(14) 0.0276(14) 0.0506(17) 0.0002(12) 0.0019(12) 0.0018(11)
C12 0.0238(14) 0.0300(15) 0.0533(18) -0.0035(13) 0.0061(12) 0.0004(11)
C13 0.0290(15) 0.0332(15) 0.0422(16) -0.0030(12) 0.0059(12) -0.0007(12)
C14 0.0327(16) 0.0301(16) 0.0480(17) 0.0032(13) 0.0077(13) 0.0017(13)
C15 0.0296(15) 0.0366(16) 0.0519(18) -0.0033(13) 0.0019(13) -0.0012(12)
C16 0.0350(17) 0.0380(17) 0.086(2) 0.0101(16) 0.0137(16) -0.0016(13)
C17 0.0365(17) 0.0419(17) 0.0450(17) 0.0096(14) 0.0164(13) 0.0017(13)
C18 0.0366(17) 0.0389(16) 0.0356(15) 0.0088(12) 0.0078(12) 0.0050(13)
C19 0.0274(14) 0.0294(14) 0.0312(14) -0.0007(11) 0.0047(11) 0.0032(11)
C20 0.0268(15) 0.0282(14) 0.0355(15) 0.0022(11) 0.0041(11) 0.0007(11)
C21 0.0292(15) 0.0347(16) 0.0415(16) 0.0036(12) 0.0037(12) 0.0046(12)
C22 0.0277(14) 0.0227(13) 0.0342(14) 0.0036(11) -0.0003(11) 0.0027(10)
C23 0.0241(13) 0.0191(12) 0.0351(14) 0.0047(11) 0.0013(11) -0.0002(10)
C24 0.0267(14) 0.0190(13) 0.0346(14) 0.0031(11) 0.0018(11) -0.0013(10)
C25 0.0316(15) 0.0275(14) 0.0375(15) 0.0003(12) 0.0076(12) -0.0028(11)
C26 0.0316(16) 0.0353(16) 0.0472(18) 0.0025(13) 0.0146(13) 0.0002(12)
C27 0.0213(14) 0.0317(15) 0.0569(19) 0.0034(13) 0.0056(13) -0.0001(11)
C28 0.0235(14) 0.0250(14) 0.0467(16) 0.0055(12) -0.0007(12) 0.0006(11)
C29 0.0249(15) 0.0326(15) 0.0578(19) 0.0040(14) -0.0081(13) -0.0010(12)
C30 0.0404(17) 0.0423(17) 0.0395(17) 0.0007(13) -0.0124(13) 0.0022(13)
C31 0.0382(16) 0.0377(16) 0.0341(15) 0.0032(12) -0.0013(12) 0.0039(13)
C32 0.0248(13) 0.0263(13) 0.0291(13) -0.0016(11) 0.0037(10) 0.0014(11)
C33 0.0328(15) 0.0310(14) 0.0298(14) 0.0033(11) 0.0021(11) -0.0056(11)
C34 0.0318(15) 0.0377(16) 0.0346(15) 0.0076(12) -0.0050(12) -0.0043(12)
C35 0.0260(14) 0.0277(14) 0.0421(16) 0.0030(12) 0.0047(12) -0.0038(11)
C36 0.0254(14) 0.0239(13) 0.0358(14) 0.0031(11) 0.0010(11) 0.0014(10)
C37 0.0415(19) 0.0340(17) 0.073(2) -0.0069(15) -0.0020(15) -0.0091(14)
C38 0.0298(16) 0.0362(16) 0.066(2) -0.0074(15) -0.0041(14) -0.0006(13)
C39 0.0270(14) 0.0299(14) 0.0293(14) -0.0010(11) -0.0001(10) 0.0005(11)
C40 0.0314(15) 0.0272(14) 0.0484(17) 0.0024(12) 0.0031(12) 0.0001(12)
C41 0.0291(16) 0.0365(16) 0.0526(18) 0.0051(13) 0.0031(13) 0.0037(12)
C42 0.0266(14) 0.0231(13) 0.0361(15) 0.0008(11) 0.0033(11) 0.0013(10)
C43 0.0224(13) 0.0183(12) 0.0337(14) 0.0048(10) 0.0039(10) 0.0023(10)
C44 0.0231(13) 0.0204(12) 0.0362(14) 0.0033(11) 0.0012(11) 0.0013(10)
C45 0.0317(15) 0.0327(14) 0.0319(14) 0.0013(12) 0.0030(11) -0.0005(12)
C46 0.0299(15) 0.0322(15) 0.0369(15) 0.0014(12) -0.0064(12) -0.0021(11)
C47 0.0207(13) 0.0257(14) 0.0474(17) 0.0057(12) -0.0003(12) 0.0029(11)
C48 0.0258(14) 0.0205(13) 0.0387(15) 0.0037(11) 0.0037(11) 0.0039(10)
C49 0.0232(14) 0.0341(15) 0.0491(17) 0.0019(13) 0.0088(12) 0.0027(11)
C50 0.0345(16) 0.0439(17) 0.0386(16) -0.0039(13) 0.0146(13) 0.0020(13)
C51 0.0342(16) 0.0373(15) 0.0347(15) -0.0043(12) 0.0020(12) 0.0023(12)
C52 0.0252(14) 0.0269(14) 0.0283(13) 0.0015(11) 0.0024(10) -0.0002(11)
C53 0.0370(17) 0.0277(15) 0.069(2) 0.0037(14) 0.0160(15) 0.0068(13)
C54 0.0393(18) 0.0330(16) 0.083(2) 0.0035(16) 0.0215(16) -0.0025(13)
C55 0.0328(16) 0.0324(16) 0.0550(18) -0.0031(13) 0.0103(13) 0.0021(12)
C56 0.0294(15) 0.0300(15) 0.0500(17) 0.0005(13) 0.0054(12) -0.0012(11)
N1 0.0302(13) 0.0374(13) 0.0492(14) 0.0014(11) 0.0110(11) 0.0024(10)
N2 0.0282(12) 0.0360(13) 0.0369(13) 0.0034(10) -0.0024(10) -0.0065(10)
N3 0.0285(12) 0.0406(14) 0.0473(14) -0.0026(11) -0.0009(10) -0.0014(11)
N4 0.0310(13) 0.0310(13) 0.0502(14) -0.0011(11) 0.0116(10) -0.0008(10)
O1 0.0369(12) 0.0355(11) 0.0532(12) 0.0000(9) 0.0004(9) 0.0049(9)
O2 0.0632(14) 0.0559(13) 0.0354(12) 0.0009(10) 0.0043(10) 0.0155(11)
O3 0.0256(10) 0.0488(12) 0.0354(10) -0.0046(9) 0.0007(8) 0.0091(9)
O4 0.0265(10) 0.0326(10) 0.0472(11) -0.0048(9) 0.0027(8) -0.0009(8)
O5 0.0352(12) 0.0415(13) 0.0914(17) -0.0161(12) 0.0024(12) 0.0042(9)
O6 0.0457(15) 0.079(2) 0.224(4) -0.085(2) -0.0381(19) 0.0238(14)
O7 0.0288(11) 0.0296(11) 0.0932(17) 0.0003(10) 0.0132(11) 0.0030(8)
O8 0.0325(11) 0.0396(12) 0.0801(15) 0.0026(11) 0.0037(10) 0.0005(9)

loop_
_atom_type_symbol
_atom_type_description
_atom_type_scat_dispersion_real
_atom_type_scat_dispersion_imag
_atom_type_scat_source
C C 0.0033 0.0016 'International Tables Vol C Tables 4.2.6.8 and 6.1.1.4'
H H 0 0 'International Tables Vol C Tables 4.2.6.8 and 6.1.1.4'
N N 0.0061 0.0033 'International Tables Vol C Tables 4.2.6.8 and 6.1.1.4'
O O 0.0106 0.006 'International Tables Vol C Tables 4.2.6.8 and 6.1.1.4'

loop_
_geom_angle_atom_site_label_1
_geom_angle_atom_site_label_2
_geom_angle_atom_site_label_3
_geom_angle
C1 C2 C10 116.3(2)
C1 C2 C3 119.1(2)
C1 C2 C7 105.7(2)
C1 O1 H1O 109.5
C2 C3 C11 88.88(19)
C2 C3 H3 109.9
C2 C7 H7A 109.5
C2 C7 H7B 109.5
C2 C7 H7C 109.5
C3 C11 H11 109.3
C3 C2 C10 90.7(2)
C3 C4 H4 116.6
C4 C3 C11 114.2(2)
C4 C3 C2 122.2(2)
C4 C3 H3 109.9
C4 C5 C6 121.4(2)
C4 C5 C8 121.6(3)
C5 C4 C3 126.9(3)
C5 C4 H4 116.6
C5 C8 H8A 109.5
C5 C8 H8B 109.5
C5 C8 H8C 109.5
C6 C5 C8 117.0(2)
C6 O5 H5O 109.5
C7 C2 C10 114.2(2)
C7 C2 C3 110.7(2)
C9 C10 C11 113.3(2)
C9 C10 C15 112.9(2)
C9 C10 C2 108.1(2)
C9 O3 H3O 109.5
C10 C11 C3 90.00(19)
C10 C11 H11 109.3
C10 C15 H15A 109.5
C10 C15 H15B 109.5
C10 C15 H15C 109.5
C11 C10 C2 89.32(19)
C11 C12 H12 115.2
C11 C3 H3 109.9
C12 C11 C10 120.5(2)
C12 C11 C3 117.1(2)
C12 C11 H11 109.3
C12 C13 C14 122.5(2)
C12 C13 C16 121.4(2)
C13 C12 C11 129.6(2)
C13 C12 H12 115.2
C13 C16 H16A 109.5
C13 C16 H16B 109.5
C13 C16 H16C 109.5
C14 C13 C16 116.2(2)
C14 O7 H7O 109.5
C15 C10 C11 113.4(2)
C15 C10 C2 117.8(2)
C17 C18 C19 119.5(2)
C17 C18 H18 120.3
C17 N1 C21 116.8(2)
C18 C17 H17 118.2
C18 C19 C22 119.7(2)
C19 C18 H18 120.3
C19 C20 H20 120.1
C20 C19 C18 116.8(2)
C20 C19 C22 123.5(2)
C20 C21 H21 118.4
C21 C20 C19 119.8(2)
C21 C20 H20 120.1
C22 C23 C24 125.7(2)
C22 C31 C30 122.1(3)
C22 C31 H31 118.9
C23 C22 C19 125.3(2)
C23 C24 C32 125.6(2)
C24 C25 C26 122.4(2)
C24 C25 H25 118.8
C25 C24 C23 119.7(2)
C25 C24 C32 114.5(2)
C25 C26 H26 120.5
C26 C25 H25 118.8
C26 C27 C28 121.4(2)
C26 C27 H27 119.3
C27 C26 C25 119.0(3)
C27 C26 H26 120.5
C27 C28 C23 120.4(2)
C28 C23 C22 117.3(2)
C28 C23 C24 116.9(2)
C28 C27 H27 119.3
C28 C29 H29 119.6
C29 C28 C23 120.4(2)
C29 C28 C27 119.1(2)
C29 C30 C31 119.7(3)
C29 C30 H30 120.1
C30 C29 C28 120.9(2)
C30 C29 H29 119.6
C30 C31 H31 118.9
C31 C22 C19 115.2(2)
C31 C22 C23 119.5(2)
C31 C30 H30 120.1
C32 C33 H33 120.2
C32 C36 H36 120.1
C33 C32 C24 120.8(2)
C33 C34 H34 118.5
C34 C33 C32 119.7(2)
C34 C33 H33 120.2
C35 C36 C32 119.9(2)
C35 C36 H36 120.1
C35 N2 C34 117.4(2)
C36 C32 C24 122.2(2)
C36 C32 C33 116.8(2)
C36 C35 H35 118.5
C37 C38 C39 119.3(3)
C37 C38 H38 120.4
C37 N3 C41 115.9(2)
C38 C37 H37 117.8
C38 C39 C42 120.5(2)
C39 C38 H38 120.4
C39 C40 C41 119.9(2)
C39 C40 H40 120
C40 C39 C38 116.6(2)
C40 C39 C42 122.8(2)
C40 C41 H41 118.1
C41 C40 H40 120
C42 C43 C44 126.0(2)
C42 C51 C50 122.4(2)
C42 C51 H51 118.8
C43 C42 C39 125.0(2)
C43 C44 C52 124.9(2)
C44 C45 C46 122.3(2)
C44 C45 H45 118.8
C45 C44 C43 119.6(2)
C45 C44 C52 115.5(2)
C45 C46 H46 120.2
C46 C45 H45 118.8
C46 C47 C48 121.0(2)
C46 C47 H47 119.5
C47 C46 C45 119.6(2)
C47 C46 H46 120.2
C47 C48 C43 120.4(2)
C47 C48 C49 119.4(2)
C48 C43 C42 117.2(2)
C48 C43 C44 116.9(2)
C48 C47 H47 119.5
C48 C49 H49 119.5
C49 C48 C43 120.2(2)
C49 C50 C51 119.6(2)
C49 C50 H50 120.2
C50 C49 C48 120.9(2)
C50 C49 H49 119.5
C50 C51 H51 118.8
C51 C42 C39 115.5(2)
C51 C42 C43 119.5(2)
C51 C50 H50 120.2
C52 C53 H53 119.9
C52 C56 H56 120
C53 C52 C44 122.7(2)
C53 C52 C56 115.7(2)
C53 C54 H54 118
C54 C53 C52 120.2(3)
C54 C53 H53 119.9
C55 C56 C52 119.9(2)
C55 C56 H56 120
C55 N4 C54 115.9(2)
C56 C52 C44 121.4(2)
C56 C55 H55 117.9
H7A C7 H7B 109.5
H7A C7 H7C 109.5
H7B C7 H7C 109.5
H8A C8 H8B 109.5
H8A C8 H8C 109.5
H8B C8 H8C 109.5
H15A C15 H15B 109.5
H15A C15 H15C 109.5
H15B C15 H15C 109.5
H16A C16 H16B 109.5
H16A C16 H16C 109.5
H16B C16 H16C 109.5
N1 C17 C18 123.5(3)
N1 C17 H17 118.2
N1 C21 C20 123.3(2)
N1 C21 H21 118.4
N2 C34 C33 123.1(2)
N2 C34 H34 118.5
N2 C35 C36 123.1(2)
N2 C35 H35 118.5
N3 C37 C38 124.4(3)
N3 C37 H37 117.8
N3 C41 C40 123.8(2)
N3 C41 H41 118.1
N4 C54 C53 124.0(3)
N4 C54 H54 118
N4 C55 C56 124.1(3)
N4 C55 H55 117.9
O1 C1 C2 111.2(2)
O2 C1 C2 125.2(2)
O2 C1 O1 123.5(3)
O3 C9 C10 114.5(2)
O4 C9 C10 122.2(2)
O4 C9 O3 123.2(2)
O5 C6 C5 114.8(2)
O6 C6 C5 124.9(3)
O6 C6 O5 120.3(3)
O7 C14 C13 111.9(2)
O8 C14 C13 124.8(2)
O8 C14 O7 123.2(2)

loop_
_geom_bond_atom_site_label_1
_geom_bond_atom_site_label_2
_geom_bond_distance
C1 C2 1.516(4)
C2 C3 1.561(4)
C2 C7 1.536(4)
C3 H3 0.98
C4 C3 1.480(4)
C4 C5 1.339(4)
C4 H4 0.93
C5 C8 1.504(4)
C6 C5 1.486(4)
C6 O6 1.187(3)
C7 H7A 0.96
C7 H7B 0.96
C7 H7C 0.96
C8 H8A 0.96
C8 H8B 0.96
C8 H8C 0.96
C9 C10 1.512(3)
C10 C15 1.527(3)
C10 C2 1.601(4)
C11 C10 1.565(4)
C11 C12 1.482(4)
C11 C3 1.617(4)
C11 H11 0.98
C12 C13 1.340(4)
C12 H12 0.93
C14 C13 1.497(4)
C15 H15A 0.96
C15 H15B 0.96
C15 H15C 0.96
C16 C13 1.503(4)
C16 H16A 0.96
C16 H16B 0.96
C16 H16C 0.96
C17 H17 0.93
C18 C17 1.383(4)
C18 H18 0.93
C19 C18 1.396(4)
C19 C20 1.387(3)
C19 C22 1.490(3)
C20 H20 0.93
C21 C20 1.380(3)
C21 H21 0.93
C22 C31 1.387(4)
C23 C22 1.438(4)
C23 C24 1.443(3)
C23 C28 1.432(3)
C24 C25 1.385(3)
C24 C32 1.491(3)
C25 C26 1.402(4)
C25 H25 0.93
C26 H26 0.93
C27 C26 1.360(4)
C27 H27 0.93
C28 C27 1.418(4)
C28 C29 1.411(4)
C29 C30 1.364(4)
C29 H29 0.93
C30 H30 0.93
C31 C30 1.393(4)
C31 H31 0.93
C32 C36 1.388(3)
C33 C32 1.400(3)
C33 C34 1.373(3)
C33 H33 0.93
C34 H34 0.93
C35 H35 0.93
C36 C35 1.377(3)
C36 H36 0.93
C37 C38 1.382(4)
C37 H37 0.93
C38 H38 0.93
C39 C38 1.385(4)
C39 C40 1.380(3)
C40 C41 1.381(4)
C40 H40 0.93
C41 H41 0.93
C42 C39 1.489(3)
C42 C51 1.380(4)
C43 C42 1.438(3)
C43 C44 1.446(3)
C43 C48 1.434(3)
C44 C45 1.370(3)
C44 C52 1.494(3)
C45 C46 1.404(3)
C45 H45 0.93
C46 C47 1.352(4)
C46 H46 0.93
C47 H47 0.93
C48 C47 1.412(3)
C48 C49 1.419(4)
C49 H49 0.93
C50 C49 1.356(4)
C50 H50 0.93
C51 C50 1.395(4)
C51 H51 0.93
C52 C53 1.382(4)
C52 C56 1.388(3)
C53 C54 1.373(4)
C53 H53 0.93
C54 H54 0.93
C55 C56 1.374(4)
C55 H55 0.93
C56 H56 0.93
N1 C17 1.335(3)
N1 C21 1.344(3)
N2 C34 1.340(3)
N2 C35 1.338(3)
N3 C37 1.328(4)
N3 C41 1.331(3)
N4 C54 1.325(3)
N4 C55 1.325(3)
O1 C1 1.325(3)
O1 H1O 0.82
O2 C1 1.209(3)
O3 C9 1.323(3)
O3 H3O 0.82
O4 C9 1.216(3)
O5 C6 1.309(3)
O5 H5O 0.82
O7 C14 1.313(3)
O7 H7O 0.82
O8 C14 1.209(3)
